data_4034546
loop_
_publ_author_name
'O'Dea, Connor'
'Ugarte Trejo, Omar'
'Arras, Janet'
'Ehnbom, Andreas'
'Bhuvanesh, Nattamai'
'Stollenz, Michael'

_publ_section_title
;
 Ethylene-Bridged Hexadentate Bis(amidines) and Bis(amidinates) with
 Variable Binding Sites.
;
_journal_issue 21
_journal_name_full 'The Journal of organic chemistry'
_journal_page_first 14217
_journal_page_last 14226
_journal_paper_doi 10.1021/acs.joc.9b01908
_journal_volume 84
_journal_year 2019
_chemical_formula_moiety 'C24 H36 N6'
_chemical_formula_sum 'C24 H36 N6'
_chemical_formula_weight 408.59
_space_group_crystal_system triclinic
_space_group_IT_number 2
_space_group_name_Hall '-P 1'
_space_group_name_H-M_alt 'P -1'
_atom_sites_solution_hydrogens mixed
_atom_sites_solution_primary direct
_audit_creation_date 2016-08-05
_audit_creation_method
;
Olex2 1.2-beta
(compiled 2016.02.19 svn.r3266 for OlexSys, GUI svn.r5155)
;
_cell_angle_alpha 89.257(2)
_cell_angle_beta 74.918(2)
_cell_angle_gamma 67.207(2)
_cell_formula_units_Z 2
_cell_length_a 9.3851(19)
_cell_length_b 10.325(2)
_cell_length_c 13.344(3)
_cell_measurement_reflns_used 6230
_cell_measurement_temperature 110.0
_cell_measurement_theta_max 27.431
_cell_measurement_theta_min 2.450
_cell_volume 1145.4(4)
_computing_cell_refinement 'SAINT v8.34A (Bruker, 2013)'
_computing_data_reduction 'SAINT v8.34A (Bruker, 2013)'
_computing_molecular_graphics 'Olex2 (Dolomanov et al., 2009)'
_computing_publication_material 'Olex2 (Dolomanov et al., 2009)'
_computing_structure_refinement 'ShelXL (Sheldrick, 2015)'
_computing_structure_solution 'ShelXT (Sheldrick, 2015)'
_diffrn_ambient_temperature 110.0
_diffrn_measured_fraction_theta_full 0.996
_diffrn_measured_fraction_theta_max 0.982
_diffrn_measurement_device_type 'Bruker APEX-II CCD'
_diffrn_measurement_method '\f and \w scans'
_diffrn_radiation_type MoK\a
_diffrn_radiation_wavelength 0.71073
_diffrn_reflns_av_R_equivalents 0.0236
_diffrn_reflns_av_unetI/netI 0.0264
_diffrn_reflns_Laue_measured_fraction_full 0.996
_diffrn_reflns_Laue_measured_fraction_max 0.982
_diffrn_reflns_limit_h_max 12
_diffrn_reflns_limit_h_min -12
_diffrn_reflns_limit_k_max 13
_diffrn_reflns_limit_k_min -13
_diffrn_reflns_limit_l_max 17
_diffrn_reflns_limit_l_min -17
_diffrn_reflns_number 13527
_diffrn_reflns_point_group_measured_fraction_full 0.996
_diffrn_reflns_point_group_measured_fraction_max 0.982
_diffrn_reflns_theta_full 26.000
_diffrn_reflns_theta_max 27.548
_diffrn_reflns_theta_min 1.588
_diffrn_standards_number 0
_exptl_absorpt_coefficient_mu 0.073
_exptl_absorpt_correction_T_max 0.7456
_exptl_absorpt_correction_T_min 0.6749
_exptl_absorpt_correction_type multi-scan
_exptl_absorpt_process_details
;
SADABS-2014/3 (Bruker,2014/3) was used for absorption correction.
wR2(int) was 0.1236 before and 0.0351 after correction.
The Ratio of minimum to maximum transmission is 0.9052.
The \l/2 correction factor is Not present.
;
_exptl_crystal_colour colourless
_exptl_crystal_colour_primary colourless
_exptl_crystal_density_diffrn 1.185
_exptl_crystal_description block
_exptl_crystal_F_000 444
_exptl_crystal_size_max 0.476
_exptl_crystal_size_mid 0.452
_exptl_crystal_size_min 0.316
_refine_diff_density_max 0.357
_refine_diff_density_min -0.220
_refine_diff_density_rms 0.042
_refine_ls_extinction_method none
_refine_ls_goodness_of_fit_ref 0.967
_refine_ls_hydrogen_treatment constr
_refine_ls_matrix_type full
_refine_ls_number_parameters 279
_refine_ls_number_reflns 5195
_refine_ls_number_restraints 0
_refine_ls_restrained_S_all 0.967
_refine_ls_R_factor_all 0.0473
_refine_ls_R_factor_gt 0.0412
_refine_ls_shift/su_max 0.002
_refine_ls_shift/su_mean 0.000
_refine_ls_structure_factor_coef Fsqd
_refine_ls_weighting_details 'w=1/[\s^2^(Fo^2^)+(0.0543P)^2^+0.5178P] where P=(Fo^2^+2Fc^2^)/3'
_refine_ls_weighting_scheme calc
_refine_ls_wR_factor_gt 0.1053
_refine_ls_wR_factor_ref 0.1100
_reflns_Friedel_coverage 0.000
_reflns_number_gt 4538
_reflns_number_total 5195
_reflns_threshold_expression 'I > 2\s(I)'
_cod_data_source_file jo9b01908_si_002.cif
_cod_data_source_block out16
_cod_original_cell_volume 1145.3(4)
_cod_database_code 4034546
_shelx_space_group_comment
;
The symmetry employed for this shelxl refinement is uniquely defined
by the following loop, which should always be used as a source of
symmetry information in preference to the above space-group names.
They are only intended as comments.
;
_shelx_estimated_absorpt_t_max 0.977
_shelx_estimated_absorpt_t_min 0.966
_olex2_refinement_description
;
1. Fixed Uiso
 At 1.2 times of:
  All C(H) groups, H3 of N3, All C(H,H) groups
 At 1.5 times of:
  All C(H,H,H) groups, H4 of N4
2.a Riding coordinates:
 N4(H4)
2.b Secondary CH2 refined with riding coordinates:
 C12(H12A,H12B), C13(H13A,H13B)
2.c Aromatic/amide H refined with riding coordinates:
 N3(H3), C2(H2), C3(H3A), C4(H4A), C20(H20), C21(H21), C22(H22)
2.d Idealised Me refined as rotating group:
 C6(H6A,H6B,H6C), C9(H9A,H9B,H9C), C10(H10A,H10B,H10C), C11(H11A,H11B,H11C),
 C16(H16A,H16B,H16C), C17(H17A,H17B,H17C), C18(H18A,H18B,H18C), C24(H24A,H24B,
 H24C)
;
_shelx_shelxl_version_number 2014/7
_olex2_submission_special_instructions 'No special instructions were received'

loop_
_space_group_symop_operation_xyz
'x, y, z'
'-x, -y, -z'

loop_
_atom_site_label
_atom_site_type_symbol
_atom_site_fract_x
_atom_site_fract_y
_atom_site_fract_z
_atom_site_U_iso_or_equiv
_atom_site_adp_type
_atom_site_occupancy
_atom_site_site_symmetry_order
_atom_site_calc_flag
_atom_site_refinement_flags_posn
N1 N 0.91193(11) 0.30743(10) 0.17527(7) 0.0166(2) Uani 1 1 d .
N2 N 1.06503(12) 0.38904(10) 0.25312(8) 0.0187(2) Uani 1 1 d .
N3 N 0.81829(11) 0.55385(10) 0.36444(7) 0.0163(2) Uani 1 1 d .
H3 H 0.7734 0.6419 0.3926 0.020 Uiso 1 1 calc R
N4 N 0.62666(12) 0.57598(10) 0.23294(7) 0.0176(2) Uani 1 1 d .
H4 H 0.7125 0.5105 0.1845 0.026 Uiso 1 1 d R
N5 N 0.48948(12) 0.82447(11) 0.27833(8) 0.0218(2) Uani 1 1 d .
N6 N 0.52965(11) 0.81243(10) 0.44567(7) 0.0177(2) Uani 1 1 d .
C1 C 0.89380(14) 0.19767(12) 0.13429(9) 0.0185(2) Uani 1 1 d .
C2 C 0.99111(14) 0.05828(12) 0.13856(9) 0.0194(2) Uani 1 1 d .
H2 H 0.9751 -0.0165 0.1091 0.023 Uiso 1 1 calc R
C3 C 1.11294(14) 0.03042(12) 0.18708(9) 0.0201(2) Uani 1 1 d .
H3A H 1.1815 -0.0643 0.1913 0.024 Uiso 1 1 calc R
C4 C 1.13358(14) 0.14075(12) 0.22891(9) 0.0186(2) Uani 1 1 d .
H4A H 1.2167 0.1232 0.2620 0.022 Uiso 1 1 calc R
C5 C 1.02962(13) 0.28038(12) 0.22209(8) 0.0166(2) Uani 1 1 d .
C6 C 0.76003(16) 0.23599(14) 0.08319(11) 0.0277(3) Uani 1 1 d .
H6A H 0.6588 0.2979 0.1326 0.042 Uiso 1 1 calc GR
H6B H 0.7504 0.1500 0.0618 0.042 Uiso 1 1 calc GR
H6C H 0.7835 0.2851 0.0217 0.042 Uiso 1 1 calc GR
C7 C 0.97139(13) 0.51013(11) 0.30481(8) 0.0148(2) Uani 1 1 d .
C8 C 1.04783(13) 0.61726(12) 0.30887(9) 0.0165(2) Uani 1 1 d .
C9 C 1.0764(2) 0.61942(16) 0.41659(11) 0.0337(3) Uani 1 1 d .
H9A H 0.9729 0.6548 0.4703 0.051 Uiso 1 1 calc GR
H9B H 1.1325 0.6813 0.4198 0.051 Uiso 1 1 calc GR
H9C H 1.1422 0.5236 0.4286 0.051 Uiso 1 1 calc GR
C10 C 1.20868(16) 0.57254(15) 0.22570(12) 0.0331(3) Uani 1 1 d .
H10A H 1.2806 0.4780 0.2359 0.050 Uiso 1 1 calc GR
H10B H 1.2574 0.6397 0.2313 0.050 Uiso 1 1 calc GR
H10C H 1.1914 0.5712 0.1564 0.050 Uiso 1 1 calc GR
C11 C 0.93832(17) 0.76541(14) 0.29249(13) 0.0315(3) Uani 1 1 d .
H11A H 0.9182 0.7638 0.2241 0.047 Uiso 1 1 calc GR
H11B H 0.9905 0.8306 0.2956 0.047 Uiso 1 1 calc GR
H11C H 0.8360 0.7969 0.3473 0.047 Uiso 1 1 calc GR
C12 C 0.71840(13) 0.47400(12) 0.38793(8) 0.0155(2) Uani 1 1 d .
H12A H 0.6683 0.4859 0.4641 0.019 Uiso 1 1 calc R
H12B H 0.7870 0.3725 0.3674 0.019 Uiso 1 1 calc R
C13 C 0.58452(13) 0.51982(12) 0.33147(8) 0.0155(2) Uani 1 1 d .
H13A H 0.5602 0.4374 0.3185 0.019 Uiso 1 1 calc R
H13B H 0.4857 0.5926 0.3778 0.019 Uiso 1 1 calc R
C14 C 0.58395(13) 0.71370(12) 0.21514(8) 0.0160(2) Uani 1 1 d .
C15 C 0.64738(14) 0.73736(13) 0.10060(8) 0.0190(2) Uani 1 1 d .
C16 C 0.82106(15) 0.63279(15) 0.05207(10) 0.0294(3) Uani 1 1 d .
H16A H 0.8886 0.6376 0.0957 0.044 Uiso 1 1 calc GR
H16B H 0.8611 0.6569 -0.0180 0.044 Uiso 1 1 calc GR
H16C H 0.8245 0.5369 0.0475 0.044 Uiso 1 1 calc GR
C17 C 0.63902(18) 0.88793(14) 0.09305(10) 0.0311(3) Uani 1 1 d .
H17A H 0.5269 0.9552 0.1191 0.047 Uiso 1 1 calc GR
H17B H 0.6818 0.9007 0.0201 0.047 Uiso 1 1 calc GR
H17C H 0.7030 0.9043 0.1351 0.047 Uiso 1 1 calc GR
C18 C 0.54116(17) 0.71477(17) 0.03870(10) 0.0328(3) Uani 1 1 d .
H18A H 0.5437 0.6193 0.0449 0.049 Uiso 1 1 calc GR
H18B H 0.5814 0.7264 -0.0349 0.049 Uiso 1 1 calc GR
H18C H 0.4304 0.7841 0.0664 0.049 Uiso 1 1 calc GR
C19 C 0.42889(14) 0.83452(11) 0.38586(9) 0.0174(2) Uani 1 1 d .
C20 C 0.26208(14) 0.88238(12) 0.42975(9) 0.0196(2) Uani 1 1 d .
H20 H 0.1920 0.9009 0.3864 0.023 Uiso 1 1 calc R
C21 C 0.20185(14) 0.90203(13) 0.53637(10) 0.0226(3) Uani 1 1 d .
H21 H 0.0897 0.9311 0.5676 0.027 Uiso 1 1 calc R
C22 C 0.30583(15) 0.87924(12) 0.59843(9) 0.0222(3) Uani 1 1 d .
H22 H 0.2662 0.8930 0.6723 0.027 Uiso 1 1 calc R
C23 C 0.46833(14) 0.83605(12) 0.55001(9) 0.0195(2) Uani 1 1 d .
C24 C 0.58712(17) 0.81292(14) 0.61219(11) 0.0285(3) Uani 1 1 d .
H24A H 0.6481 0.7114 0.6119 0.043 Uiso 1 1 calc GR
H24B H 0.5295 0.8547 0.6841 0.043 Uiso 1 1 calc GR
H24C H 0.6612 0.8575 0.5811 0.043 Uiso 1 1 calc GR

loop_
_atom_site_aniso_label
_atom_site_aniso_U_11
_atom_site_aniso_U_22
_atom_site_aniso_U_33
_atom_site_aniso_U_23
_atom_site_aniso_U_13
_atom_site_aniso_U_12
N1 0.0167(5) 0.0159(5) 0.0163(4) 0.0012(3) -0.0041(4) -0.0059(4)
N2 0.0165(5) 0.0176(5) 0.0225(5) 0.0008(4) -0.0052(4) -0.0073(4)
N3 0.0159(5) 0.0167(4) 0.0181(5) 0.0003(3) -0.0042(4) -0.0086(4)
N4 0.0182(5) 0.0185(5) 0.0138(4) 0.0019(3) -0.0038(4) -0.0055(4)
N5 0.0221(5) 0.0196(5) 0.0164(5) 0.0030(4) -0.0013(4) -0.0033(4)
N6 0.0159(5) 0.0149(4) 0.0193(5) 0.0013(4) -0.0022(4) -0.0048(4)
C1 0.0190(5) 0.0210(6) 0.0147(5) -0.0002(4) -0.0026(4) -0.0086(5)
C2 0.0237(6) 0.0174(5) 0.0162(5) -0.0015(4) -0.0014(4) -0.0096(5)
C3 0.0205(6) 0.0152(5) 0.0191(5) 0.0024(4) -0.0011(4) -0.0043(4)
C4 0.0163(5) 0.0199(6) 0.0179(5) 0.0029(4) -0.0044(4) -0.0055(4)
C5 0.0149(5) 0.0179(5) 0.0150(5) 0.0006(4) -0.0007(4) -0.0067(4)
C6 0.0285(7) 0.0270(6) 0.0306(7) -0.0015(5) -0.0158(5) -0.0090(5)
C7 0.0162(5) 0.0162(5) 0.0150(5) 0.0048(4) -0.0078(4) -0.0075(4)
C8 0.0165(5) 0.0169(5) 0.0197(5) 0.0038(4) -0.0070(4) -0.0093(4)
C9 0.0538(9) 0.0417(8) 0.0307(7) 0.0144(6) -0.0254(7) -0.0369(7)
C10 0.0242(7) 0.0317(7) 0.0427(8) -0.0037(6) 0.0028(6) -0.0180(6)
C11 0.0272(7) 0.0203(6) 0.0534(9) 0.0140(6) -0.0161(6) -0.0133(5)
C12 0.0160(5) 0.0186(5) 0.0140(5) 0.0036(4) -0.0039(4) -0.0092(4)
C13 0.0157(5) 0.0169(5) 0.0157(5) 0.0027(4) -0.0043(4) -0.0084(4)
C14 0.0110(5) 0.0209(5) 0.0157(5) 0.0032(4) -0.0050(4) -0.0052(4)
C15 0.0152(5) 0.0238(6) 0.0130(5) 0.0042(4) -0.0031(4) -0.0031(4)
C16 0.0193(6) 0.0352(7) 0.0208(6) 0.0080(5) 0.0018(5) -0.0023(5)
C17 0.0366(7) 0.0275(7) 0.0224(6) 0.0103(5) -0.0025(5) -0.0095(6)
C18 0.0275(7) 0.0521(9) 0.0171(6) 0.0030(6) -0.0093(5) -0.0118(6)
C19 0.0184(5) 0.0121(5) 0.0179(5) 0.0013(4) -0.0016(4) -0.0044(4)
C20 0.0174(5) 0.0172(5) 0.0227(6) 0.0012(4) -0.0049(4) -0.0059(4)
C21 0.0166(5) 0.0205(6) 0.0246(6) -0.0001(5) 0.0014(5) -0.0054(5)
C22 0.0250(6) 0.0186(6) 0.0162(5) -0.0012(4) 0.0007(5) -0.0056(5)
C23 0.0232(6) 0.0139(5) 0.0205(6) 0.0012(4) -0.0059(5) -0.0066(4)
C24 0.0316(7) 0.0281(7) 0.0282(7) 0.0018(5) -0.0138(5) -0.0106(6)

loop_
_atom_type_symbol
_atom_type_description
_atom_type_scat_dispersion_real
_atom_type_scat_dispersion_imag
_atom_type_scat_source
C C 0.0033 0.0016 'International Tables Vol C Tables 4.2.6.8 and 6.1.1.4'
H H 0.0000 0.0000 'International Tables Vol C Tables 4.2.6.8 and 6.1.1.4'
N N 0.0061 0.0033 'International Tables Vol C Tables 4.2.6.8 and 6.1.1.4'

loop_
_geom_angle_atom_site_label_1
_geom_angle_atom_site_label_2
_geom_angle_atom_site_label_3
_geom_angle
C5 N1 C1 118.70(10)
C7 N2 C5 130.38(10)
C7 N3 H3 116.0
C7 N3 C12 128.04(10)
C12 N3 H3 116.0
C13 N4 H4 112.9
C14 N4 H4 117.5
C14 N4 C13 127.28(9)
C14 N5 C19 128.50(10)
C19 N6 C23 118.87(10)
N1 C1 C2 122.88(11)
N1 C1 C6 115.70(10)
C2 C1 C6 121.42(11)
C1 C2 H2 120.8
C1 C2 C3 118.36(10)
C3 C2 H2 120.8
C2 C3 H3A 120.2
C4 C3 C2 119.59(11)
C4 C3 H3A 120.2
C3 C4 H4A 120.5
C3 C4 C5 119.08(11)
C5 C4 H4A 120.5
N1 C5 N2 120.30(10)
N1 C5 C4 121.40(10)
N2 C5 C4 117.80(10)
C1 C6 H6A 109.5
C1 C6 H6B 109.5
C1 C6 H6C 109.5
H6A C6 H6B 109.5
H6A C6 H6C 109.5
H6B C6 H6C 109.5
N2 C7 N3 129.40(10)
N2 C7 C8 116.49(10)
N3 C7 C8 113.82(9)
C9 C8 C7 107.48(9)
C10 C8 C7 110.63(9)
C10 C8 C9 108.92(11)
C10 C8 C11 108.69(11)
C11 C8 C7 111.68(9)
C11 C8 C9 109.40(11)
C8 C9 H9A 109.5
C8 C9 H9B 109.5
C8 C9 H9C 109.5
H9A C9 H9B 109.5
H9A C9 H9C 109.5
H9B C9 H9C 109.5
C8 C10 H10A 109.5
C8 C10 H10B 109.5
C8 C10 H10C 109.5
H10A C10 H10B 109.5
H10A C10 H10C 109.5
H10B C10 H10C 109.5
C8 C11 H11A 109.5
C8 C11 H11B 109.5
C8 C11 H11C 109.5
H11A C11 H11B 109.5
H11A C11 H11C 109.5
H11B C11 H11C 109.5
N3 C12 H12A 109.0
N3 C12 H12B 109.0
N3 C12 C13 112.93(9)
H12A C12 H12B 107.8
C13 C12 H12A 109.0
C13 C12 H12B 109.0
N4 C13 C12 113.53(9)
N4 C13 H13A 108.9
N4 C13 H13B 108.9
C12 C13 H13A 108.9
C12 C13 H13B 108.9
H13A C13 H13B 107.7
N4 C14 C15 114.14(9)
N5 C14 N4 128.85(10)
N5 C14 C15 116.77(10)
C16 C15 C14 111.67(9)
C17 C15 C14 110.41(10)
C17 C15 C16 109.13(11)
C17 C15 C18 109.14(11)
C18 C15 C14 108.11(10)
C18 C15 C16 108.32(11)
C15 C16 H16A 109.5
C15 C16 H16B 109.5
C15 C16 H16C 109.5
H16A C16 H16B 109.5
H16A C16 H16C 109.5
H16B C16 H16C 109.5
C15 C17 H17A 109.5
C15 C17 H17B 109.5
C15 C17 H17C 109.5
H17A C17 H17B 109.5
H17A C17 H17C 109.5
H17B C17 H17C 109.5
C15 C18 H18A 109.5
C15 C18 H18B 109.5
C15 C18 H18C 109.5
H18A C18 H18B 109.5
H18A C18 H18C 109.5
H18B C18 H18C 109.5
N5 C19 C20 119.16(11)
N6 C19 N5 119.00(10)
N6 C19 C20 121.47(10)
C19 C20 H20 120.5
C21 C20 C19 118.94(11)
C21 C20 H20 120.5
C20 C21 H21 120.2
C20 C21 C22 119.67(11)
C22 C21 H21 120.2
C21 C22 H22 120.8
C23 C22 C21 118.36(11)
C23 C22 H22 120.8
N6 C23 C22 122.63(11)
N6 C23 C24 116.16(11)
C22 C23 C24 121.21(11)
C23 C24 H24A 109.5
C23 C24 H24B 109.5
C23 C24 H24C 109.5
H24A C24 H24B 109.5
H24A C24 H24C 109.5
H24B C24 H24C 109.5

loop_
_geom_bond_atom_site_label_1
_geom_bond_atom_site_label_2
_geom_bond_distance
N1 C1 1.3514(15)
N1 C5 1.3431(15)
N2 C5 1.3831(14)
N2 C7 1.2910(15)
N3 H3 0.8800
N3 C7 1.3466(14)
N3 C12 1.4477(14)
N4 H4 0.9174
N4 C13 1.4521(14)
N4 C14 1.3558(15)
N5 C14 1.2866(15)
N5 C19 1.3879(15)
N6 C19 1.3431(15)
N6 C23 1.3463(15)
C1 C2 1.3839(17)
C1 C6 1.5004(17)
C2 H2 0.9500
C2 C3 1.3910(17)
C3 H3A 0.9500
C3 C4 1.3750(16)
C4 H4A 0.9500
C4 C5 1.4113(16)
C6 H6A 0.9800
C6 H6B 0.9800
C6 H6C 0.9800
C7 C8 1.5420(15)
C8 C9 1.5312(17)
C8 C10 1.5249(17)
C8 C11 1.5277(17)
C9 H9A 0.9800
C9 H9B 0.9800
C9 H9C 0.9800
C10 H10A 0.9800
C10 H10B 0.9800
C10 H10C 0.9800
C11 H11A 0.9800
C11 H11B 0.9800
C11 H11C 0.9800
C12 H12A 0.9900
C12 H12B 0.9900
C12 C13 1.5469(15)
C13 H13A 0.9900
C13 H13B 0.9900
C14 C15 1.5426(15)
C15 C16 1.5320(16)
C15 C17 1.5293(18)
C15 C18 1.5311(18)
C16 H16A 0.9800
C16 H16B 0.9800
C16 H16C 0.9800
C17 H17A 0.9800
C17 H17B 0.9800
C17 H17C 0.9800
C18 H18A 0.9800
C18 H18B 0.9800
C18 H18C 0.9800
C19 C20 1.4032(16)
C20 H20 0.9500
C20 C21 1.3729(17)
C21 H21 0.9500
C21 C22 1.3895(18)
C22 H22 0.9500
C22 C23 1.3820(17)
C23 C24 1.5027(17)
C24 H24A 0.9800
C24 H24B 0.9800
C24 H24C 0.9800

loop_
_geom_torsion_atom_site_label_1
_geom_torsion_atom_site_label_2
_geom_torsion_atom_site_label_3
_geom_torsion_atom_site_label_4
_geom_torsion
N1 C1 C2 C3 -0.11(17)
N2 C7 C8 C9 -103.15(12)
N2 C7 C8 C10 15.65(14)
N2 C7 C8 C11 136.86(11)
N3 C7 C8 C9 71.21(13)
N3 C7 C8 C10 -169.99(10)
N3 C7 C8 C11 -48.78(13)
N3 C12 C13 N4 28.82(13)
N4 C14 C15 C16 -41.24(14)
N4 C14 C15 C17 -162.84(10)
N4 C14 C15 C18 77.83(12)
N5 C14 C15 C16 143.79(12)
N5 C14 C15 C17 22.19(15)
N5 C14 C15 C18 -97.14(13)
N5 C19 C20 C21 -175.27(10)
N6 C19 C20 C21 -2.34(17)
C1 N1 C5 N2 171.79(10)
C1 N1 C5 C4 0.10(16)
C1 C2 C3 C4 -0.12(16)
C2 C3 C4 C5 0.33(17)
C3 C4 C5 N1 -0.33(16)
C3 C4 C5 N2 -172.22(10)
C5 N1 C1 C2 0.12(16)
C5 N1 C1 C6 -179.95(10)
C5 N2 C7 N3 17.5(2)
C5 N2 C7 C8 -169.22(11)
C6 C1 C2 C3 179.96(11)
C7 N2 C5 N1 48.03(17)
C7 N2 C5 C4 -139.98(12)
C7 N3 C12 C13 -107.66(12)
C12 N3 C7 N2 1.27(19)
C12 N3 C7 C8 -172.19(10)
C13 N4 C14 N5 -5.03(19)
C13 N4 C14 C15 -179.26(10)
C14 N4 C13 C12 -98.40(13)
C14 N5 C19 N6 69.30(17)
C14 N5 C19 C20 -117.60(14)
C19 N5 C14 N4 12.9(2)
C19 N5 C14 C15 -172.98(11)
C19 N6 C23 C22 1.48(16)
C19 N6 C23 C24 -178.46(10)
C19 C20 C21 C22 2.30(17)
C20 C21 C22 C23 -0.48(17)
C21 C22 C23 N6 -1.47(17)
C21 C22 C23 C24 178.46(11)
C23 N6 C19 N5 173.40(10)
C23 N6 C19 C20 0.46(16)
